data_7006888
loop_
_publ_author_name
'Ferguson, George'
'Gallagher, John F.'
'Kennedy, John D.'
'Kelleher, Anne-Marie'
'Spalding, Trevor R.'

_publ_section_title
;
 Pentahapto-bonded gold heteroborane clusters
 [3-(R3P)-closo-2,1-AuTeB10H10]- and [3-(R3P)-closo-3,1,2-AuAs2B9H9]-.
;
_journal_issue 17
_journal_name_full 'Dalton transactions (Cambridge, England : 2003)'
_journal_page_first 2133
_journal_page_last 2139
_journal_paper_doi 10.1039/b515165a
_journal_year 2006
_chemical_compound_source 'synthesized by the authors, see text'
_chemical_formula_moiety 'C18 H24 As2 Au B9 P, C4 H12 N, C H2 Cl2'
_chemical_formula_sum 'C23 H38 As2 Au B9 Cl2 N P'
_chemical_formula_weight 874.58
_chemical_name_systematic ?
_space_group_IT_number 2
_symmetry_cell_setting triclinic
_symmetry_space_group_name_Hall '-P 1'
_symmetry_space_group_name_H-M 'P -1'
_atom_sites_solution_hydrogens geom
_atom_sites_solution_primary heavy
_atom_sites_solution_secondary difmap
_cell_angle_alpha 102.84(2)
_cell_angle_beta 93.69(2)
_cell_angle_gamma 101.08(2)
_cell_formula_units_Z 2
_cell_length_a 9.564(3)
_cell_length_b 9.882(3)
_cell_length_c 18.937(3)
_cell_measurement_reflns_used 25
_cell_measurement_temperature 294(1)
_cell_measurement_theta_max 15.21
_cell_measurement_theta_min 9.50
_cell_volume 1701.7(8)
_computing_cell_refinement 'SET4 & CELDIM (Enraf-Nonius, 1992)'
_computing_data_collection 'CAD4 (Enraf-Nonius, 1992)'
_computing_data_reduction 'DATRD2 in NRCVAX96 (Gabe, Le Page, Charland, Lee & White, 1989)'
_computing_molecular_graphics 'ORTEP (Johnson, 1976), PLATON (Spek, 2003)'
_computing_publication_material SHELXL97
_computing_structure_refinement 'SHELXL97 (Sheldrick, 1997)'
_computing_structure_solution 'NRCVAX96 via Patterson heavy-atom method'
_diffrn_ambient_temperature 294(1)
_diffrn_measured_fraction_theta_full 1.0
_diffrn_measured_fraction_theta_max 1.0
_diffrn_measurement_device 'Enraf-Nonius CAD-4'
_diffrn_measurement_method \q/2\q
_diffrn_radiation_monochromator graphite
_diffrn_radiation_source 'X-ray tube'
_diffrn_radiation_type 'Molybdenum K\a'
_diffrn_radiation_wavelength 0.71073
_diffrn_reflns_av_R_equivalents 0.000
_diffrn_reflns_av_sigmaI/netI 0.0599
_diffrn_reflns_limit_h_max 11
_diffrn_reflns_limit_h_min -12
_diffrn_reflns_limit_k_max 12
_diffrn_reflns_limit_k_min 0
_diffrn_reflns_limit_l_max 23
_diffrn_reflns_limit_l_min -24
_diffrn_reflns_number 7389
_diffrn_reflns_theta_full 26.94
_diffrn_reflns_theta_max 26.94
_diffrn_reflns_theta_min 2.16
_diffrn_standards_decay_% 4.1
_diffrn_standards_interval_time 60
_diffrn_standards_number 3
_exptl_absorpt_coefficient_mu 6.474
_exptl_absorpt_correction_T_max 0.1335
_exptl_absorpt_correction_T_min 0.0701
_exptl_absorpt_correction_type psi-scan
_exptl_absorpt_process_details '(North, Philips & Mathews, 1968)'
_exptl_crystal_colour pale-yellow
_exptl_crystal_density_diffrn 1.707
_exptl_crystal_density_method 'not measured'
_exptl_crystal_description block
_exptl_crystal_F_000 844.1
_exptl_crystal_size_max 0.44
_exptl_crystal_size_mid 0.41
_exptl_crystal_size_min 0.31
_refine_diff_density_max 0.953
_refine_diff_density_min -0.944
_refine_diff_density_rms 0.105
_refine_ls_extinction_coef 0.0023(3)
_refine_ls_extinction_expression Fc^*^=kFc[1+0.001xFc^2^\l^3^/sin(2\q)]^-1/4^
_refine_ls_extinction_method SHELXL
_refine_ls_goodness_of_fit_ref 1.000
_refine_ls_hydrogen_treatment constr
_refine_ls_matrix_type full
_refine_ls_number_parameters 358
_refine_ls_number_reflns 7389
_refine_ls_number_restraints 1
_refine_ls_restrained_S_all 1.000
_refine_ls_R_factor_all 0.0965
_refine_ls_R_factor_gt 0.0464
_refine_ls_shift/su_max 0.001
_refine_ls_shift/su_mean 0.000
_refine_ls_structure_factor_coef Fsqd
_refine_ls_weighting_details 'w=1/[\s^2^(Fo^2^)+(0.0507P)^2^] where P=(Fo^2^+2Fc^2^)/3'
_refine_ls_weighting_scheme calc
_refine_ls_wR_factor_gt 0.0933
_refine_ls_wR_factor_ref 0.1037
_reflns_number_gt 4502
_reflns_number_total 7389
_reflns_threshold_expression >2\s(I)
_cod_data_source_file b515165a.txt
_cod_data_source_block 5
_cod_database_code 7006888

loop_
_symmetry_equiv_pos_as_xyz
'x, y, z'
'-x, -y, -z'

loop_
_atom_site_label
_atom_site_type_symbol
_atom_site_fract_x
_atom_site_fract_y
_atom_site_fract_z
_atom_site_U_iso_or_equiv
_atom_site_adp_type
_atom_site_occupancy
_atom_site_symmetry_multiplicity
_atom_site_calc_flag
_atom_site_refinement_flags
_atom_site_disorder_assembly
_atom_site_disorder_group
Au3 Au 0.40305(3) 0.42963(3) 0.712915(14) 0.06594(14) Uani 1 1 d . . .
As1 As 0.56617(9) 0.67514(8) 0.69703(4) 0.0556(3) Uani 0.825(3) 1 d P A .
H1 H 0.5866 0.6769 0.6407 0.067 Uiso 0.175(3) 1 calc PR . .
As2 As 0.37344(12) 0.69384(10) 0.77644(5) 0.0640(4) Uani 0.706(3) 1 d P A .
H2 H 0.2766 0.7322 0.7633 0.077 Uiso 0.294(3) 1 calc PR . .
As4 As 0.6749(2) 0.4938(2) 0.72614(11) 0.0615(9) Uani 0.263(3) 1 d P A .
H4 H 0.7313 0.4297 0.6872 0.074 Uiso 0.737(3) 1 calc PR . .
B1 B 0.56617(9) 0.67514(8) 0.69703(4) 0.0556(3) Uani 0.175(3) 1 d P A -1
B2 B 0.37344(12) 0.69384(10) 0.77644(5) 0.0640(4) Uani 0.294(3) 1 d P A -1
B4 B 0.6749(2) 0.4938(2) 0.72614(11) 0.0615(9) Uani 0.737(3) 1 d P A -1
B5 B 0.7339(9) 0.7122(8) 0.7827(4) 0.063(2) Uani 1 1 d . . .
H5 H 0.8360 0.7683 0.7694 0.076 Uiso 1 1 calc R A .
B6 B 0.5942(9) 0.8096(8) 0.8075(4) 0.062(2) Uani 1 1 d . A .
H6 H 0.6079 0.9234 0.8093 0.075 Uiso 1 1 calc R . .
As7 As 0.3934(5) 0.5332(4) 0.84549(18) 0.0752(16) Uani 0.135(3) 1 d P A .
H7 H 0.3200 0.4555 0.8666 0.090 Uiso 0.865(3) 1 calc PR . .
As8 As 0.5642(5) 0.4343(6) 0.8149(2) 0.077(2) Uani 0.072(3) 1 d P A .
H8 H 0.5630 0.3273 0.8230 0.092 Uiso 0.928(3) 1 calc PR . .
B7 B 0.3934(5) 0.5332(4) 0.84549(18) 0.0752(16) Uani 0.865(3) 1 d P A -1
B8 B 0.5642(5) 0.4343(6) 0.8149(2) 0.077(2) Uani 0.928(3) 1 d P A -1
B9 B 0.7288(8) 0.5839(8) 0.8343(4) 0.0554(19) Uani 1 1 d . A .
H9 H 0.8297 0.5586 0.8534 0.066 Uiso 1 1 calc R . .
B10 B 0.6929(10) 0.7535(8) 0.8716(4) 0.067(2) Uani 1 1 d . A .
H10 H 0.7692 0.8342 0.9132 0.081 Uiso 1 1 calc R . .
B11 B 0.5060(9) 0.7331(8) 0.8761(4) 0.058(2) Uani 1 1 d . . .
H11 H 0.4664 0.8014 0.9211 0.069 Uiso 1 1 calc R A .
B12 B 0.5893(9) 0.5967(8) 0.8914(4) 0.062(2) Uani 1 1 d . A .
H12 H 0.6014 0.5787 0.9465 0.074 Uiso 1 1 calc R . .
P1 P 0.24529(17) 0.27101(16) 0.62650(7) 0.0439(4) Uani 1 1 d . A .
C11 C 0.1887(6) 0.3282(6) 0.5462(3) 0.0454(14) Uani 1 1 d . . .
C12 C 0.2885(7) 0.4205(7) 0.5188(3) 0.0599(17) Uani 1 1 d . A .
H12A H 0.3809 0.4551 0.5426 0.072 Uiso 1 1 calc R . .
C13 C 0.2486(9) 0.4602(8) 0.4559(4) 0.070(2) Uani 1 1 d . . .
H13 H 0.3156 0.5209 0.4375 0.084 Uiso 1 1 calc R A .
C14 C 0.1140(9) 0.4124(8) 0.4208(3) 0.068(2) Uani 1 1 d . A .
H14 H 0.0894 0.4400 0.3786 0.081 Uiso 1 1 calc R . .
C15 C 0.0138(8) 0.3226(8) 0.4477(3) 0.0644(18) Uani 1 1 d . . .
H15 H -0.0788 0.2894 0.4240 0.077 Uiso 1 1 calc R A .
C16 C 0.0526(7) 0.2826(7) 0.5103(3) 0.0535(16) Uani 1 1 d . A .
H16 H -0.0155 0.2230 0.5287 0.064 Uiso 1 1 calc R . .
C21 C 0.3102(6) 0.1097(6) 0.5907(3) 0.0474(14) Uani 1 1 d . . .
C22 C 0.2696(7) 0.0265(7) 0.5205(3) 0.0579(17) Uani 1 1 d . A .
H22 H 0.2104 0.0545 0.4881 0.070 Uiso 1 1 calc R . .
C23 C 0.3170(8) -0.0982(7) 0.4987(4) 0.070(2) Uani 1 1 d . . .
H23 H 0.2906 -0.1547 0.4517 0.084 Uiso 1 1 calc R A .
C24 C 0.4039(8) -0.1374(8) 0.5480(5) 0.079(2) Uani 1 1 d . A .
H24 H 0.4336 -0.2228 0.5341 0.095 Uiso 1 1 calc R . .
C25 C 0.4464(9) -0.0568(9) 0.6143(5) 0.082(2) Uani 1 1 d . . .
H25 H 0.5064 -0.0859 0.6459 0.099 Uiso 1 1 calc R A .
C26 C 0.4032(7) 0.0694(7) 0.6377(4) 0.0621(18) Uani 1 1 d . A .
H26 H 0.4357 0.1267 0.6841 0.075 Uiso 1 1 calc R . .
C31 C 0.0772(6) 0.2057(6) 0.6612(3) 0.0451(14) Uani 1 1 d . . .
C32 C 0.0070(7) 0.0654(7) 0.6420(3) 0.0530(16) Uani 1 1 d . A .
H32 H 0.0438 -0.0004 0.6094 0.064 Uiso 1 1 calc R . .
C33 C -0.1177(8) 0.0222(8) 0.6709(4) 0.0663(19) Uani 1 1 d . . .
H33 H -0.1662 -0.0722 0.6564 0.080 Uiso 1 1 calc R A .
C34 C -0.1704(8) 0.1148(10) 0.7199(4) 0.078(2) Uani 1 1 d . A .
H34 H -0.2528 0.0841 0.7405 0.094 Uiso 1 1 calc R . .
C35 C -0.1021(10) 0.2534(10) 0.7391(4) 0.081(2) Uani 1 1 d . . .
H35 H -0.1402 0.3179 0.7717 0.097 Uiso 1 1 calc R A .
C36 C 0.0232(8) 0.3007(8) 0.7110(4) 0.0627(18) Uani 1 1 d . A .
H36 H 0.0703 0.3956 0.7256 0.075 Uiso 1 1 calc R . .
Cl1 Cl 0.9161(2) 0.3735(2) 1.04986(11) 0.0875(6) Uani 1 1 d . . .
Cl2 Cl 0.7342(2) 0.1720(2) 0.92883(11) 0.0882(6) Uani 1 1 d . . .
C1 C 0.7709(8) 0.3463(7) 0.9831(4) 0.070(2) Uani 1 1 d . . .
H1A H 0.7927 0.4127 0.9526 0.084 Uiso 1 1 calc R . .
H1B H 0.6868 0.3642 1.0066 0.084 Uiso 1 1 calc R . .
N1 N 0.2091(6) 0.0885(6) 0.8802(3) 0.0566(14) Uani 1 1 d . . .
C2 C 0.1534(14) 0.2125(12) 0.9101(6) 0.146(5) Uani 1 1 d . . .
H2A H 0.2060 0.2932 0.8958 0.218 Uiso 1 1 calc R . .
H2B H 0.1630 0.2303 0.9624 0.218 Uiso 1 1 calc R . .
H2C H 0.0539 0.1964 0.8921 0.218 Uiso 1 1 calc R . .
C3 C 0.2055(16) 0.0621(14) 0.8022(5) 0.178(6) Uani 1 1 d . . .
H3A H 0.2588 0.1442 0.7894 0.267 Uiso 1 1 calc R . .
H3B H 0.1079 0.0425 0.7806 0.267 Uiso 1 1 calc R . .
H3C H 0.2474 -0.0180 0.7845 0.267 Uiso 1 1 calc R . .
C4 C 0.3554(12) 0.1151(15) 0.9126(6) 0.174(6) Uani 1 1 d . . .
H4A H 0.4107 0.1955 0.8992 0.261 Uiso 1 1 calc R . .
H4B H 0.3950 0.0331 0.8955 0.261 Uiso 1 1 calc R . .
H4C H 0.3577 0.1342 0.9647 0.261 Uiso 1 1 calc R . .
C5 C 0.1310(17) -0.0311(13) 0.9014(7) 0.190(7) Uani 1 1 d . . .
H5A H 0.1351 -0.0107 0.9536 0.286 Uiso 1 1 calc R . .
H5B H 0.1722 -0.1120 0.8844 0.286 Uiso 1 1 calc R . .
H5C H 0.0328 -0.0512 0.8806 0.286 Uiso 1 1 calc R . .

loop_
_atom_site_aniso_label
_atom_site_aniso_U_11
_atom_site_aniso_U_22
_atom_site_aniso_U_33
_atom_site_aniso_U_23
_atom_site_aniso_U_13
_atom_site_aniso_U_12
Au3 0.0685(2) 0.05752(19) 0.05438(17) 0.00113(11) -0.01747(12) -0.00644(13)
As1 0.0752(7) 0.0462(5) 0.0442(4) 0.0163(3) -0.0014(4) 0.0065(4)
As2 0.0735(8) 0.0557(6) 0.0608(6) 0.0026(4) 0.0009(5) 0.0241(5)
As4 0.0513(15) 0.0745(16) 0.0591(13) 0.0304(10) -0.0066(9) 0.0023(11)
B1 0.0752(7) 0.0462(5) 0.0442(4) 0.0163(3) -0.0014(4) 0.0065(4)
B2 0.0735(8) 0.0557(6) 0.0608(6) 0.0026(4) 0.0009(5) 0.0241(5)
B4 0.0513(15) 0.0745(16) 0.0591(13) 0.0304(10) -0.0066(9) 0.0023(11)
B5 0.067(6) 0.054(5) 0.053(4) 0.013(3) 0.001(4) -0.019(4)
B6 0.085(6) 0.040(4) 0.056(4) 0.008(3) -0.002(4) 0.005(4)
As7 0.100(3) 0.062(2) 0.055(2) -0.0030(15) -0.0056(18) 0.021(2)
As8 0.064(4) 0.102(5) 0.050(3) 0.003(2) -0.007(2) 0.006(3)
B7 0.100(3) 0.062(2) 0.055(2) -0.0030(15) -0.0056(18) 0.021(2)
B8 0.064(4) 0.102(5) 0.050(3) 0.003(2) -0.007(2) 0.006(3)
B9 0.048(5) 0.066(5) 0.052(4) 0.018(3) -0.004(3) 0.011(4)
B10 0.086(6) 0.051(4) 0.049(4) 0.004(3) -0.010(4) -0.011(4)
B11 0.075(6) 0.049(4) 0.043(4) 0.002(3) 0.004(3) 0.008(4)
B12 0.085(6) 0.057(5) 0.035(3) 0.008(3) -0.006(3) 0.001(4)
P1 0.0403(9) 0.0446(8) 0.0412(7) 0.0053(6) -0.0037(6) 0.0035(7)
C11 0.050(4) 0.041(3) 0.043(3) 0.005(2) 0.002(3) 0.010(3)
C12 0.050(4) 0.065(4) 0.057(4) 0.012(3) 0.002(3) 0.000(3)
C13 0.081(6) 0.071(5) 0.058(4) 0.019(3) 0.019(4) 0.007(4)
C14 0.087(6) 0.077(5) 0.049(4) 0.025(3) 0.010(4) 0.031(5)
C15 0.061(5) 0.078(5) 0.057(4) 0.021(3) 0.000(3) 0.021(4)
C16 0.050(4) 0.060(4) 0.053(3) 0.018(3) 0.008(3) 0.011(3)
C21 0.044(4) 0.042(3) 0.049(3) 0.009(3) 0.003(3) -0.003(3)
C22 0.047(4) 0.062(4) 0.058(4) 0.003(3) 0.001(3) 0.008(3)
C23 0.052(5) 0.055(4) 0.085(5) -0.011(4) 0.017(4) 0.000(4)
C24 0.058(5) 0.054(5) 0.130(7) 0.024(5) 0.014(5) 0.015(4)
C25 0.078(6) 0.075(5) 0.104(6) 0.032(5) -0.004(5) 0.033(5)
C26 0.059(5) 0.066(5) 0.065(4) 0.022(3) -0.001(3) 0.016(4)
C31 0.043(4) 0.055(4) 0.039(3) 0.012(3) 0.000(2) 0.014(3)
C32 0.048(4) 0.061(4) 0.046(3) 0.010(3) 0.001(3) 0.005(3)
C33 0.060(5) 0.076(5) 0.057(4) 0.023(4) 0.008(3) -0.008(4)
C34 0.057(5) 0.118(7) 0.067(5) 0.041(5) 0.018(4) 0.011(5)
C35 0.086(6) 0.100(7) 0.074(5) 0.025(5) 0.026(5) 0.048(6)
C36 0.063(5) 0.067(4) 0.068(4) 0.022(3) 0.020(4) 0.027(4)
Cl1 0.0713(13) 0.0969(15) 0.0833(13) 0.0197(11) -0.0100(10) -0.0002(11)
Cl2 0.0854(15) 0.0815(13) 0.0842(13) -0.0018(10) -0.0049(11) 0.0152(12)
C1 0.066(5) 0.068(5) 0.072(4) 0.013(4) -0.007(4) 0.015(4)
N1 0.055(4) 0.071(4) 0.045(3) 0.018(2) 0.003(2) 0.011(3)
C2 0.173(12) 0.135(10) 0.151(10) 0.028(8) 0.017(9) 0.095(9)
C3 0.254(16) 0.249(16) 0.055(6) 0.030(7) 0.007(7) 0.121(13)
C4 0.095(9) 0.250(16) 0.141(10) -0.039(10) -0.038(7) 0.062(10)
C5 0.255(18) 0.121(10) 0.176(12) 0.051(9) 0.070(12) -0.038(11)

loop_
_atom_type_symbol
_atom_type_description
_atom_type_scat_dispersion_real
_atom_type_scat_dispersion_imag
_atom_type_scat_source
C C 0.0033 0.0016 'International Tables Vol C Tables 4.2.6.8 and 6.1.1.4'
H H 0.0000 0.0000 'International Tables Vol C Tables 4.2.6.8 and 6.1.1.4'
As As 0.0499 2.0058 'International Tables Vol C Tables 4.2.6.8 and 6.1.1.4'
Au Au -2.0133 8.8022 'International Tables Vol C Tables 4.2.6.8 and 6.1.1.4'
B B 0.0013 0.0007 'International Tables Vol C Tables 4.2.6.8 and 6.1.1.4'
Cl Cl 0.1484 0.1585 'International Tables Vol C Tables 4.2.6.8 and 6.1.1.4'
N N 0.0061 0.0033 'International Tables Vol C Tables 4.2.6.8 and 6.1.1.4'
P P 0.1023 0.0942 'International Tables Vol C Tables 4.2.6.8 and 6.1.1.4'

loop_
_geom_angle_atom_site_label_1
_geom_angle_atom_site_label_2
_geom_angle_atom_site_label_3
_geom_angle
_geom_angle_site_symmetry_1
_geom_angle_site_symmetry_3
_geom_angle_publ_flag
P1 Au3 As8 139.14(15) . . ?
P1 Au3 As7 132.79(11) . . ?
As8 Au3 As7 51.04(16) . . ?
P1 Au3 As4 131.07(7) . . ?
As8 Au3 As4 52.35(14) . . ?
As7 Au3 As4 92.62(11) . . ?
P1 Au3 As2 125.37(5) . . ?
As8 Au3 As2 89.84(14) . . ?
As7 Au3 As2 52.22(9) . . ?
As4 Au3 As2 94.70(6) . . ?
P1 Au3 As1 126.02(5) . . ?
As8 Au3 As1 90.00(14) . . ?
As7 Au3 As1 91.84(10) . . ?
As4 Au3 As1 53.90(6) . . ?
As2 Au3 As1 54.15(4) . . ?
B5 As1 B6 49.9(3) . . ?
B5 As1 As2 95.8(2) . . ?
B6 As1 As2 55.4(2) . . ?
B5 As1 Au3 100.6(2) . . ?
B6 As1 Au3 102.2(2) . . ?
As2 As1 Au3 62.68(4) . . ?
B5 As1 H1 122.6 . . ?
B6 As1 H1 142.6 . . ?
As2 As1 H1 139.8 . . ?
Au3 As1 H1 115.0 . . ?
B11 As2 B6 50.1(3) . . ?
B11 As2 As7 53.6(2) . . ?
B6 As2 As7 94.0(2) . . ?
B11 As2 As1 96.1(2) . . ?
B6 As2 As1 55.8(2) . . ?
As7 As2 As1 103.97(11) . . ?
B11 As2 Au3 100.5(2) . . ?
B6 As2 Au3 102.8(2) . . ?
As7 As2 Au3 59.61(8) . . ?
As1 As2 Au3 63.17(4) . . ?
B11 As2 H2 130.8 . . ?
B6 As2 H2 130.0 . . ?
As7 As2 H2 126.9 . . ?
As1 As2 H2 124.0 . . ?
Au3 As2 H2 121.4 . . ?
B9 As4 B5 49.9(3) . . ?
B9 As4 Au3 103.7(2) . . ?
B5 As4 Au3 106.1(3) . . ?
B9 As4 H4 130.0 . . ?
B5 As4 H4 130.2 . . ?
Au3 As4 H4 118.2 . . ?
B10 B5 B9 61.2(4) . . ?
B10 B5 B6 58.7(5) . . ?
B9 B5 B6 108.3(5) . . ?
B10 B5 As1 118.2(6) . . ?
B9 B5 As1 117.4(4) . . ?
B6 B5 As1 66.7(4) . . ?
B10 B5 As4 116.4(5) . . ?
B9 B5 As4 62.1(3) . . ?
B6 B5 As4 119.3(5) . . ?
As1 B5 As4 68.0(2) . . ?
B10 B5 H5 118.7 . . ?
B9 B5 H5 121.3 . . ?
B6 B5 H5 119.4 . . ?
As1 B5 H5 111.7 . . ?
As4 B5 H5 113.7 . . ?
B10 B6 B11 59.6(5) . . ?
B10 B6 B5 58.2(5) . . ?
B11 B6 B5 105.9(5) . . ?
B10 B6 As2 115.9(5) . . ?
B11 B6 As2 63.5(4) . . ?
B5 B6 As2 117.1(4) . . ?
B10 B6 As1 114.9(5) . . ?
B11 B6 As1 117.0(4) . . ?
B5 B6 As1 63.4(3) . . ?
As2 B6 As1 68.8(2) . . ?
B10 B6 H6 120.1 . . ?
B11 B6 H6 121.5 . . ?
B5 B6 H6 122.1 . . ?
As2 B6 H6 113.0 . . ?
As1 B6 H6 113.5 . . ?
B12 As7 B11 53.0(4) . . ?
B12 As7 As2 103.0(3) . . ?
B11 As7 As2 58.7(2) . . ?
B12 As7 Au3 107.4(3) . . ?
B11 As7 Au3 111.0(3) . . ?
As2 As7 Au3 68.18(10) . . ?
B12 As7 H7 118.1 . . ?
B11 As7 H7 140.5 . . ?
As2 As7 H7 136.8 . . ?
Au3 As7 H7 108.2 . . ?
B12 As8 B9 56.3(4) . . ?
B12 As8 Au3 115.1(4) . . ?
B9 As8 Au3 114.7(3) . . ?
B12 As8 H8 123.6 . . ?
B9 As8 H8 124.5 . . ?
Au3 As8 H8 112.1 . . ?
B5 B9 B10 58.6(4) . . ?
B5 B9 B12 108.6(6) . . ?
B10 B9 B12 60.9(4) . . ?
B5 B9 As8 116.9(5) . . ?
B10 B9 As8 113.7(5) . . ?
B12 B9 As8 61.2(4) . . ?
B5 B9 As4 68.0(3) . . ?
B10 B9 As4 119.4(4) . . ?
B12 B9 As4 118.5(5) . . ?
As8 B9 As4 67.1(3) . . ?
B5 B9 H9 119.4 . . ?
B10 B9 H9 119.2 . . ?
B12 B9 H9 120.8 . . ?
As8 B9 H9 116.4 . . ?
As4 B9 H9 110.4 . . ?
B5 B10 B6 63.2(5) . . ?
B5 B10 B11 112.1(5) . . ?
B6 B10 B11 62.4(5) . . ?
B5 B10 B9 60.2(4) . . ?
B6 B10 B9 111.2(5) . . ?
B11 B10 B9 108.2(5) . . ?
B5 B10 B12 108.9(5) . . ?
B6 B10 B12 110.0(6) . . ?
B11 B10 B12 59.0(5) . . ?
B9 B10 B12 59.6(4) . . ?
B5 B10 H10 119.5 . . ?
B6 B10 H10 118.5 . . ?
B11 B10 H10 120.6 . . ?
B9 B10 H10 121.6 . . ?
B12 B10 H10 122.3 . . ?
B12 B11 B10 61.4(5) . . ?
B12 B11 B6 108.4(6) . . ?
B10 B11 B6 58.0(4) . . ?
B12 B11 As7 61.7(4) . . ?
B10 B11 As7 115.2(5) . . ?
B6 B11 As7 118.0(4) . . ?
B12 B11 As2 117.5(4) . . ?
B10 B11 As2 117.2(4) . . ?
B6 B11 As2 66.5(3) . . ?
As7 B11 As2 67.7(2) . . ?
B12 B11 H11 120.8 . . ?
B10 B11 H11 119.4 . . ?
B6 B11 H11 119.9 . . ?
As7 B11 H11 114.7 . . ?
As2 B11 H11 112.0 . . ?
B11 B12 B9 108.7(5) . . ?
B11 B12 B10 59.6(5) . . ?
B9 B12 B10 59.6(5) . . ?
B11 B12 As8 116.8(5) . . ?
B9 B12 As8 62.5(4) . . ?
B10 B12 As8 113.7(5) . . ?
B11 B12 As7 65.2(4) . . ?
B9 B12 As7 117.6(4) . . ?
B10 B12 As7 116.7(5) . . ?
As8 B12 As7 67.1(3) . . ?
B11 B12 H12 119.8 . . ?
B9 B12 H12 120.7 . . ?
B10 B12 H12 120.0 . . ?
As8 B12 H12 115.4 . . ?
As7 B12 H12 112.6 . . ?
C11 P1 C21 104.9(3) . . ?
C11 P1 C31 104.3(3) . . ?
C21 P1 C31 103.7(3) . . ?
C11 P1 Au3 117.53(19) . . ?
C21 P1 Au3 112.64(19) . . ?
C31 P1 Au3 112.54(18) . . ?
C16 C11 C12 118.2(5) . . ?
C16 C11 P1 122.9(5) . . ?
C12 C11 P1 118.9(5) . . ?
C13 C12 C11 119.5(6) . . ?
C13 C12 H12A 120.2 . . ?
C11 C12 H12A 120.2 . . ?
C14 C13 C12 121.3(7) . . ?
C14 C13 H13 119.4 . . ?
C12 C13 H13 119.4 . . ?
C13 C14 C15 119.9(6) . . ?
C13 C14 H14 120.1 . . ?
C15 C14 H14 120.1 . . ?
C14 C15 C16 119.2(7) . . ?
C14 C15 H15 120.4 . . ?
C16 C15 H15 120.4 . . ?
C11 C16 C15 121.9(6) . . ?
C11 C16 H16 119.0 . . ?
C15 C16 H16 119.0 . . ?
C22 C21 C26 119.4(6) . . ?
C22 C21 P1 123.4(5) . . ?
C26 C21 P1 117.2(5) . . ?
C23 C22 C21 120.0(7) . . ?
C23 C22 H22 120.0 . . ?
C21 C22 H22 120.0 . . ?
C24 C23 C22 118.7(7) . . ?
C24 C23 H23 120.6 . . ?
C22 C23 H23 120.6 . . ?
C25 C24 C23 121.7(7) . . ?
C25 C24 H24 119.1 . . ?
C23 C24 H24 119.1 . . ?
C24 C25 C26 121.2(7) . . ?
C24 C25 H25 119.4 . . ?
C26 C25 H25 119.4 . . ?
C25 C26 C21 118.8(7) . . ?
C25 C26 H26 120.6 . . ?
C21 C26 H26 120.6 . . ?
C36 C31 C32 119.1(6) . . ?
C36 C31 P1 118.1(5) . . ?
C32 C31 P1 122.7(5) . . ?
C31 C32 C33 120.1(6) . . ?
C31 C32 H32 120.0 . . ?
C33 C32 H32 120.0 . . ?
C34 C33 C32 120.9(7) . . ?
C34 C33 H33 119.5 . . ?
C32 C33 H33 119.5 . . ?
C33 C34 C35 119.3(7) . . ?
C33 C34 H34 120.3 . . ?
C35 C34 H34 120.3 . . ?
C34 C35 C36 121.3(7) . . ?
C34 C35 H35 119.3 . . ?
C36 C35 H35 119.3 . . ?
C31 C36 C35 119.2(7) . . ?
C31 C36 H36 120.4 . . ?
C35 C36 H36 120.4 . . ?
Cl1 C1 Cl2 111.1(4) . . ?
Cl1 C1 H1A 109.4 . . ?
Cl2 C1 H1A 109.4 . . ?
Cl1 C1 H1B 109.4 . . ?
Cl2 C1 H1B 109.4 . . ?
H1A C1 H1B 108.0 . . ?
C5 N1 C3 111.2(9) . . ?
C5 N1 C4 107.6(10) . . ?
C3 N1 C4 109.6(8) . . ?
C5 N1 C2 109.4(8) . . ?
C3 N1 C2 111.8(7) . . ?
C4 N1 C2 107.0(8) . . ?
N1 C2 H2A 109.5 . . ?
N1 C2 H2B 109.5 . . ?
H2A C2 H2B 109.5 . . ?
N1 C2 H2C 109.5 . . ?
H2A C2 H2C 109.5 . . ?
H2B C2 H2C 109.5 . . ?
N1 C3 H3A 109.5 . . ?
N1 C3 H3B 109.5 . . ?
H3A C3 H3B 109.5 . . ?
N1 C3 H3C 109.5 . . ?
H3A C3 H3C 109.5 . . ?
H3B C3 H3C 109.5 . . ?
N1 C4 H4A 109.5 . . ?
N1 C4 H4B 109.5 . . ?
H4A C4 H4B 109.5 . . ?
N1 C4 H4C 109.5 . . ?
H4A C4 H4C 109.5 . . ?
H4B C4 H4C 109.5 . . ?
N1 C5 H5A 109.5 . . ?
N1 C5 H5B 109.5 . . ?
H5A C5 H5B 109.5 . . ?
N1 C5 H5C 109.5 . . ?
H5A C5 H5C 109.5 . . ?
H5B C5 H5C 109.5 . . ?

loop_
_geom_bond_atom_site_label_1
_geom_bond_atom_site_label_2
_geom_bond_distance
_geom_bond_site_symmetry_2
_geom_bond_publ_flag
Au3 P1 2.2459(16) . ?
Au3 As8 2.378(5) . ?
Au3 As7 2.506(3) . ?
Au3 As4 2.537(2) . ?
Au3 As2 2.6975(12) . ?
Au3 As1 2.7094(12) . ?
As1 B5 2.125(8) . ?
As1 B6 2.183(7) . ?
As1 As2 2.4611(15) . ?
As1 As4 2.383(2) . ?
As1 H1 1.10 . ?
As2 B11 2.121(7) . ?
As2 B6 2.173(9) . ?
As2 As7 2.296(4) . ?
As2 H2 1.10 . ?
As4 As8 2.173(5) . ?
As4 B9 2.032(7) . ?
As4 B5 2.134(8) . ?
As4 H4 1.10 . ?
B5 B10 1.731(10) . ?
B5 B9 1.760(11) . ?
B5 B6 1.818(12) . ?
B5 H5 1.10 . ?
B6 B10 1.740(11) . ?
B6 B11 1.818(11) . ?
B6 H6 1.10 . ?
As7 As8 2.108(7) . ?
As7 B12 1.937(9) . ?
As7 B11 1.998(8) . ?
As7 H7 1.10 . ?
As8 B12 1.873(8) . ?
As8 B9 1.895(9) . ?
As8 H8 1.10 . ?
B9 B10 1.776(11) . ?
B9 B12 1.777(11) . ?
B9 H9 1.10 . ?
B10 B11 1.769(12) . ?
B10 B12 1.800(11) . ?
B10 H10 1.10 . ?
B11 B12 1.758(12) . ?
B11 H11 1.10 . ?
B12 H12 1.10 . ?
P1 C11 1.821(6) . ?
P1 C21 1.828(6) . ?
P1 C31 1.833(6) . ?
C11 C16 1.373(8) . ?
C11 C12 1.397(8) . ?
C12 C13 1.387(9) . ?
C12 H12A 0.93 . ?
C13 C14 1.356(10) . ?
C13 H13 0.93 . ?
C14 C15 1.380(9) . ?
C14 H14 0.93 . ?
C15 C16 1.382(8) . ?
C15 H15 0.93 . ?
C16 H16 0.93 . ?
C21 C22 1.385(8) . ?
C21 C26 1.391(9) . ?
C22 C23 1.381(9) . ?
C22 H22 0.93 . ?
C23 C24 1.377(11) . ?
C23 H23 0.93 . ?
C24 C25 1.320(11) . ?
C24 H24 0.93 . ?
C25 C26 1.378(10) . ?
C25 H25 0.93 . ?
C26 H26 0.93 . ?
C31 C36 1.375(8) . ?
C31 C32 1.376(8) . ?
C32 C33 1.378(9) . ?
C32 H32 0.93 . ?
C33 C34 1.346(10) . ?
C33 H33 0.93 . ?
C34 C35 1.356(11) . ?
C34 H34 0.93 . ?
C35 C36 1.383(10) . ?
C35 H35 0.93 . ?
C36 H36 0.93 . ?
Cl1 C1 1.754(7) . ?
Cl2 C1 1.756(7) . ?
C1 H1A 0.97 . ?
C1 H1B 0.97 . ?
N1 C5 1.424(11) . ?
N1 C3 1.439(9) . ?
N1 C4 1.442(11) . ?
N1 C2 1.445(10) . ?
C2 H2A 0.96 . ?
C2 H2B 0.96 . ?
C2 H2C 0.96 . ?
C3 H3A 0.96 . ?
C3 H3B 0.96 . ?
C3 H3C 0.96 . ?
C4 H4A 0.96 . ?
C4 H4B 0.96 . ?
C4 H4C 0.96 . ?
C5 H5A 0.96 . ?
C5 H5B 0.96 . ?
C5 H5C 0.96 . ?

loop_
_geom_torsion_atom_site_label_1
_geom_torsion_atom_site_label_2
_geom_torsion_atom_site_label_3
_geom_torsion_atom_site_label_4
_geom_torsion
_geom_torsion_site_symmetry_1
_geom_torsion_site_symmetry_2
_geom_torsion_site_symmetry_3
_geom_torsion_site_symmetry_4
_geom_torsion_publ_flag
P1 Au3 As1 B5 -158.0(2) . . . . ?
As8 Au3 As1 B5 1.3(3) . . . . ?
As7 Au3 As1 B5 52.3(3) . . . . ?
As4 Au3 As1 B5 -39.6(2) . . . . ?
As2 Au3 As1 B5 91.1(2) . . . . ?
P1 Au3 As1 B6 151.1(2) . . . . ?
As8 Au3 As1 B6 -49.7(3) . . . . ?
As7 Au3 As1 B6 1.3(3) . . . . ?
As4 Au3 As1 B6 -90.6(2) . . . . ?
As2 Au3 As1 B6 40.1(2) . . . . ?
P1 Au3 As1 As2 110.95(6) . . . . ?
As8 Au3 As1 As2 -89.80(13) . . . . ?
As7 Au3 As1 As2 -38.78(10) . . . . ?
As4 Au3 As1 As2 -130.68(7) . . . . ?
B5 As1 As2 B11 -0.3(3) . . . . ?
B6 As1 As2 B11 -31.4(3) . . . . ?
Au3 As1 As2 B11 98.7(2) . . . . ?
B5 As1 As2 B6 31.1(3) . . . . ?
Au3 As1 As2 B6 130.1(3) . . . . ?
B5 As1 As2 As7 -54.2(2) . . . . ?
B6 As1 As2 As7 -85.3(3) . . . . ?
Au3 As1 As2 As7 44.76(10) . . . . ?
B5 As1 As2 Au3 -99.0(2) . . . . ?
B6 As1 As2 Au3 -130.1(3) . . . . ?
P1 Au3 As2 B11 156.3(2) . . . . ?
As8 Au3 As2 B11 -1.5(3) . . . . ?
As7 Au3 As2 B11 36.0(3) . . . . ?
As4 Au3 As2 B11 -53.7(2) . . . . ?
As1 Au3 As2 B11 -91.6(2) . . . . ?
P1 Au3 As2 B6 -152.6(2) . . . . ?
As8 Au3 As2 B6 49.7(2) . . . . ?
As7 Au3 As2 B6 87.2(2) . . . . ?
As4 Au3 As2 B6 -2.5(2) . . . . ?
As1 Au3 As2 B6 -40.4(2) . . . . ?
P1 Au3 As2 As7 120.25(14) . . . . ?
As8 Au3 As2 As7 -37.50(18) . . . . ?
As4 Au3 As2 As7 -89.68(14) . . . . ?
As1 Au3 As2 As7 -127.61(13) . . . . ?
P1 Au3 As2 As1 -112.14(6) . . . . ?
As8 Au3 As2 As1 90.12(13) . . . . ?
As7 Au3 As2 As1 127.61(13) . . . . ?
As4 Au3 As2 As1 37.94(5) . . . . ?
P1 Au3 As4 B9 -158.5(2) . . . . ?
As8 Au3 As4 B9 -32.0(3) . . . . ?
As7 Au3 As4 B9 1.9(3) . . . . ?
As2 Au3 As4 B9 54.2(2) . . . . ?
As1 Au3 As4 B9 92.2(2) . . . . ?
P1 Au3 As4 B5 149.8(2) . . . . ?
As8 Au3 As4 B5 -83.7(3) . . . . ?
As7 Au3 As4 B5 -49.9(2) . . . . ?
As2 Au3 As4 B5 2.4(2) . . . . ?
As1 Au3 As4 B5 40.5(2) . . . . ?
B6 As1 B5 B10 29.2(5) . . . . ?
As2 As1 B5 B10 -4.6(5) . . . . ?
Au3 As1 B5 B10 -67.8(5) . . . . ?
B6 As1 B5 B9 99.4(6) . . . . ?
As2 As1 B5 B9 65.6(5) . . . . ?
Au3 As1 B5 B9 2.4(6) . . . . ?
As2 As1 B5 B6 -33.8(3) . . . . ?
Au3 As1 B5 B6 -97.0(3) . . . . ?
B6 As1 B5 As4 138.3(4) . . . . ?
As2 As1 B5 As4 104.58(16) . . . . ?
Au3 As1 B5 As4 41.35(19) . . . . ?
B9 As4 B5 B10 -29.2(5) . . . . ?
Au3 As4 B5 B10 65.4(6) . . . . ?
Au3 As4 B5 B9 94.6(4) . . . . ?
B9 As4 B5 B6 -96.4(6) . . . . ?
Au3 As4 B5 B6 -1.8(5) . . . . ?
B9 As4 B5 As1 -140.8(4) . . . . ?
Au3 As4 B5 As1 -46.19(19) . . . . ?
B9 B5 B6 B10 37.2(5) . . . . ?
As1 B5 B6 B10 149.8(5) . . . . ?
As4 B5 B6 B10 104.8(5) . . . . ?
B10 B5 B6 B11 -37.2(5) . . . . ?
B9 B5 B6 B11 0.0(6) . . . . ?
As1 B5 B6 B11 112.6(5) . . . . ?
As4 B5 B6 B11 67.7(6) . . . . ?
B10 B5 B6 As2 -105.1(5) . . . . ?
B9 B5 B6 As2 -67.9(6) . . . . ?
As1 B5 B6 As2 44.7(4) . . . . ?
As4 B5 B6 As2 -0.3(7) . . . . ?
B10 B5 B6 As1 -149.8(5) . . . . ?
B9 B5 B6 As1 -112.6(5) . . . . ?
As4 B5 B6 As1 -45.0(4) . . . . ?
B11 As2 B6 B10 29.3(5) . . . . ?
As7 As2 B6 B10 -4.1(5) . . . . ?
As1 As2 B6 B10 -108.2(5) . . . . ?
Au3 As2 B6 B10 -63.8(5) . . . . ?
As7 As2 B6 B11 -33.4(3) . . . . ?
As1 As2 B6 B11 -137.5(4) . . . . ?
Au3 As2 B6 B11 -93.1(3) . . . . ?
B11 As2 B6 B5 95.1(6) . . . . ?
As7 As2 B6 B5 61.7(5) . . . . ?
As1 As2 B6 B5 -42.4(4) . . . . ?
Au3 As2 B6 B5 2.0(5) . . . . ?
B11 As2 B6 As1 137.5(4) . . . . ?
As7 As2 B6 As1 104.16(17) . . . . ?
Au3 As2 B6 As1 44.43(18) . . . . ?
B5 As1 B6 B10 -28.1(5) . . . . ?
As2 As1 B6 B10 109.7(6) . . . . ?
Au3 As1 B6 B10 65.7(5) . . . . ?
B5 As1 B6 B11 -95.2(6) . . . . ?
As2 As1 B6 B11 42.7(5) . . . . ?
Au3 As1 B6 B11 -1.4(6) . . . . ?
As2 As1 B6 B5 137.8(4) . . . . ?
Au3 As1 B6 B5 93.8(3) . . . . ?
B5 As1 B6 As2 -137.8(4) . . . . ?
Au3 As1 B6 As2 -44.05(19) . . . . ?
B11 As2 As7 B12 -30.4(4) . . . . ?
B6 As2 As7 B12 1.3(3) . . . . ?
As1 As2 As7 B12 57.0(3) . . . . ?
Au3 As2 As7 B12 103.7(3) . . . . ?
B6 As2 As7 B11 31.6(4) . . . . ?
As1 As2 As7 B11 87.3(3) . . . . ?
Au3 As2 As7 B11 134.1(3) . . . . ?
B11 As2 As7 Au3 -134.1(3) . . . . ?
B6 As2 As7 Au3 -102.5(2) . . . . ?
As1 As2 As7 Au3 -46.76(9) . . . . ?
P1 Au3 As7 B12 156.3(3) . . . . ?
As8 Au3 As7 B12 31.1(3) . . . . ?
As4 Au3 As7 B12 -3.5(3) . . . . ?
As2 Au3 As7 B12 -97.4(3) . . . . ?
As1 Au3 As7 B12 -57.4(3) . . . . ?
P1 Au3 As7 B11 -147.4(3) . . . . ?
As8 Au3 As7 B11 87.4(4) . . . . ?
As4 Au3 As7 B11 52.8(3) . . . . ?
As2 Au3 As7 B11 -41.1(3) . . . . ?
As1 Au3 As7 B11 -1.1(3) . . . . ?
P1 Au3 As7 As2 -106.28(11) . . . . ?
As8 Au3 As7 As2 128.5(2) . . . . ?
As4 Au3 As7 As2 93.91(10) . . . . ?
As1 Au3 As7 As2 39.97(9) . . . . ?
P1 Au3 As8 B12 -147.8(3) . . . . ?
As7 Au3 As8 B12 -34.2(3) . . . . ?
As4 Au3 As8 B12 100.1(4) . . . . ?
As2 Au3 As8 B12 4.0(4) . . . . ?
As1 Au3 As8 B12 58.2(4) . . . . ?
P1 Au3 As8 B9 149.5(3) . . . . ?
As7 Au3 As8 B9 -96.9(4) . . . . ?
As4 Au3 As8 B9 37.4(3) . . . . ?
As2 Au3 As8 B9 -58.6(4) . . . . ?
As1 Au3 As8 B9 -4.5(4) . . . . ?
B6 B5 B9 B10 -36.1(5) . . . . ?
As1 B5 B9 B10 -108.8(6) . . . . ?
As4 B5 B9 B10 -150.1(5) . . . . ?
B10 B5 B9 B12 36.1(5) . . . . ?
B6 B5 B9 B12 0.0(7) . . . . ?
As1 B5 B9 B12 -72.7(6) . . . . ?
As4 B5 B9 B12 -114.0(5) . . . . ?
B10 B5 B9 As8 102.6(6) . . . . ?
B6 B5 B9 As8 66.5(6) . . . . ?
As1 B5 B9 As8 -6.2(8) . . . . ?
As4 B5 B9 As8 -47.5(4) . . . . ?
B10 B5 B9 As4 150.1(5) . . . . ?
B6 B5 B9 As4 114.0(5) . . . . ?
As1 B5 B9 As4 41.3(4) . . . . ?
B12 As8 B9 B5 -97.5(6) . . . . ?
Au3 As8 B9 B5 7.2(7) . . . . ?
B12 As8 B9 B10 -32.0(5) . . . . ?
Au3 As8 B9 B10 72.7(5) . . . . ?
Au3 As8 B9 B12 104.7(4) . . . . ?
B12 As8 B9 As4 -145.4(4) . . . . ?
Au3 As8 B9 As4 -40.7(3) . . . . ?
Au3 As4 B9 B5 -99.6(4) . . . . ?
B5 As4 B9 B10 29.2(5) . . . . ?
Au3 As4 B9 B10 -70.4(5) . . . . ?
B5 As4 B9 B12 100.0(6) . . . . ?
Au3 As4 B9 B12 0.4(6) . . . . ?
B5 As4 B9 As8 134.5(5) . . . . ?
Au3 As4 B9 As8 34.9(3) . . . . ?
B9 B5 B10 B6 -139.1(6) . . . . ?
As1 B5 B10 B6 -31.6(5) . . . . ?
As4 B5 B10 B6 -109.7(6) . . . . ?
B9 B5 B10 B11 -99.0(6) . . . . ?
B6 B5 B10 B11 40.1(5) . . . . ?
As1 B5 B10 B11 8.5(7) . . . . ?
As4 B5 B10 B11 -69.6(7) . . . . ?
B6 B5 B10 B9 139.1(6) . . . . ?
As1 B5 B10 B9 107.5(5) . . . . ?
As4 B5 B10 B9 29.4(5) . . . . ?
B9 B5 B10 B12 -35.6(6) . . . . ?
B6 B5 B10 B12 103.4(6) . . . . ?
As1 B5 B10 B12 71.8(7) . . . . ?
As4 B5 B10 B12 -6.2(8) . . . . ?
B11 B6 B10 B5 137.7(5) . . . . ?
As2 B6 B10 B5 107.1(5) . . . . ?
As1 B6 B10 B5 29.7(5) . . . . ?
B5 B6 B10 B11 -137.7(5) . . . . ?
As2 B6 B10 B11 -30.5(4) . . . . ?
As1 B6 B10 B11 -107.9(5) . . . . ?
B11 B6 B10 B9 100.1(6) . . . . ?
B5 B6 B10 B9 -37.6(5) . . . . ?
As2 B6 B10 B9 69.6(7) . . . . ?
As1 B6 B10 B9 -7.8(8) . . . . ?
B11 B6 B10 B12 36.0(5) . . . . ?
B5 B6 B10 B12 -101.7(6) . . . . ?
As2 B6 B10 B12 5.5(7) . . . . ?
As1 B6 B10 B12 -71.9(7) . . . . ?
B12 B9 B10 B5 -140.3(6) . . . . ?
As8 B9 B10 B5 -108.1(6) . . . . ?
As4 B9 B10 B5 -32.0(5) . . . . ?
B5 B9 B10 B6 38.8(6) . . . . ?
B12 B9 B10 B6 -101.4(6) . . . . ?
As8 B9 B10 B6 -69.3(7) . . . . ?
As4 B9 B10 B6 6.8(8) . . . . ?
B5 B9 B10 B11 105.5(6) . . . . ?
B12 B9 B10 B11 -34.8(5) . . . . ?
As8 B9 B10 B11 -2.6(6) . . . . ?
As4 B9 B10 B11 73.5(6) . . . . ?
B5 B9 B10 B12 140.3(6) . . . . ?
As8 B9 B10 B12 32.1(5) . . . . ?
As4 B9 B10 B12 108.2(6) . . . . ?
B5 B10 B11 B12 99.5(6) . . . . ?
B6 B10 B11 B12 139.9(5) . . . . ?
B9 B10 B11 B12 35.0(5) . . . . ?
B5 B10 B11 B6 -40.4(5) . . . . ?
B9 B10 B11 B6 -104.9(5) . . . . ?
B12 B10 B11 B6 -139.9(5) . . . . ?
B5 B10 B11 As7 68.1(7) . . . . ?
B6 B10 B11 As7 108.5(5) . . . . ?
B9 B10 B11 As7 3.6(6) . . . . ?
B12 B10 B11 As7 -31.4(4) . . . . ?
B5 B10 B11 As2 -8.7(7) . . . . ?
B6 B10 B11 As2 31.8(5) . . . . ?
B9 B10 B11 As2 -73.2(6) . . . . ?
B12 B10 B11 As2 -108.1(5) . . . . ?
B10 B6 B11 B12 -36.6(5) . . . . ?
B5 B6 B11 B12 0.0(6) . . . . ?
As2 B6 B11 B12 112.7(5) . . . . ?
As1 B6 B11 B12 67.8(6) . . . . ?
B5 B6 B11 B10 36.5(5) . . . . ?
As2 B6 B11 B10 149.3(4) . . . . ?
As1 B6 B11 B10 104.4(6) . . . . ?
B10 B6 B11 As7 -103.7(6) . . . . ?
B5 B6 B11 As7 -67.2(7) . . . . ?
As2 B6 B11 As7 45.6(4) . . . . ?
As1 B6 B11 As7 0.7(8) . . . . ?
B10 B6 B11 As2 -149.3(4) . . . . ?
B5 B6 B11 As2 -112.8(4) . . . . ?
As1 B6 B11 As2 -44.9(4) . . . . ?
As2 As7 B11 B12 -142.0(4) . . . . ?
Au3 As7 B11 B12 -96.4(4) . . . . ?
B12 As7 B11 B10 31.3(5) . . . . ?
As2 As7 B11 B10 -110.7(5) . . . . ?
Au3 As7 B11 B10 -65.1(5) . . . . ?
B12 As7 B11 B6 96.9(7) . . . . ?
As2 As7 B11 B6 -45.1(5) . . . . ?
Au3 As7 B11 B6 0.5(6) . . . . ?
B12 As7 B11 As2 142.0(4) . . . . ?
Au3 As7 B11 As2 45.6(3) . . . . ?
B6 As2 B11 B12 -99.3(6) . . . . ?
As7 As2 B11 B12 37.7(4) . . . . ?
As1 As2 B11 B12 -65.1(5) . . . . ?
Au3 As2 B11 B12 -1.3(6) . . . . ?
B6 As2 B11 B10 -29.1(5) . . . . ?
As7 As2 B11 B10 107.9(5) . . . . ?
As1 As2 B11 B10 5.0(5) . . . . ?
Au3 As2 B11 B10 68.8(5) . . . . ?
As7 As2 B11 B6 137.0(4) . . . . ?
As1 As2 B11 B6 34.2(3) . . . . ?
Au3 As2 B11 B6 97.9(3) . . . . ?
B6 As2 B11 As7 -137.0(4) . . . . ?
As1 As2 B11 As7 -102.9(2) . . . . ?
Au3 As2 B11 As7 -39.1(2) . . . . ?
B10 B11 B12 B9 -35.1(5) . . . . ?
B6 B11 B12 B9 0.1(7) . . . . ?
As7 B11 B12 B9 112.5(5) . . . . ?
As2 B11 B12 B9 72.5(6) . . . . ?
B6 B11 B12 B10 35.1(5) . . . . ?
As7 B11 B12 B10 147.6(4) . . . . ?
As2 B11 B12 B10 107.6(5) . . . . ?
B10 B11 B12 As8 -103.0(6) . . . . ?
B6 B11 B12 As8 -67.9(7) . . . . ?
As7 B11 B12 As8 44.6(5) . . . . ?
As2 B11 B12 As8 4.6(8) . . . . ?
B10 B11 B12 As7 -147.6(4) . . . . ?
B6 B11 B12 As7 -112.5(5) . . . . ?
As2 B11 B12 As7 -40.0(4) . . . . ?
B5 B9 B12 B11 0.0(7) . . . . ?
B10 B9 B12 B11 35.1(5) . . . . ?
As8 B9 B12 B11 -111.1(5) . . . . ?
As4 B9 B12 B11 -74.6(6) . . . . ?
B5 B9 B12 B10 -35.2(5) . . . . ?
As8 B9 B12 B10 -146.2(5) . . . . ?
As4 B9 B12 B10 -109.7(5) . . . . ?
B5 B9 B12 As8 111.1(5) . . . . ?
B10 B9 B12 As8 146.2(5) . . . . ?
As4 B9 B12 As8 36.5(5) . . . . ?
B5 B9 B12 As7 71.2(6) . . . . ?
B10 B9 B12 As7 106.3(6) . . . . ?
As8 B9 B12 As7 -39.9(5) . . . . ?
As4 B9 B12 As7 -3.4(8) . . . . ?
B5 B10 B12 B11 -104.9(6) . . . . ?
B6 B10 B12 B11 -37.4(5) . . . . ?
B9 B10 B12 B11 -140.8(5) . . . . ?
B5 B10 B12 B9 35.9(6) . . . . ?
B6 B10 B12 B9 103.4(6) . . . . ?
B11 B10 B12 B9 140.8(5) . . . . ?
B5 B10 B12 As8 3.4(8) . . . . ?
B6 B10 B12 As8 70.9(7) . . . . ?
B11 B10 B12 As8 108.3(6) . . . . ?
B9 B10 B12 As8 -32.6(5) . . . . ?
B5 B10 B12 As7 -71.9(7) . . . . ?
B6 B10 B12 As7 -4.4(7) . . . . ?
B11 B10 B12 As7 33.0(5) . . . . ?
B9 B10 B12 As7 -107.9(5) . . . . ?
B9 As8 B12 B11 98.1(6) . . . . ?
Au3 As8 B12 B11 -5.9(7) . . . . ?
Au3 As8 B12 B9 -104.0(4) . . . . ?
B9 As8 B12 B10 31.5(5) . . . . ?
Au3 As8 B12 B10 -72.5(6) . . . . ?
B9 As8 B12 As7 141.9(4) . . . . ?
Au3 As8 B12 As7 37.9(3) . . . . ?
As2 As7 B12 B11 32.7(3) . . . . ?
Au3 As7 B12 B11 103.6(4) . . . . ?
B11 As7 B12 B9 -99.0(6) . . . . ?
As2 As7 B12 B9 -66.3(5) . . . . ?
Au3 As7 B12 B9 4.6(6) . . . . ?
B11 As7 B12 B10 -31.1(5) . . . . ?
As2 As7 B12 B10 1.6(5) . . . . ?
Au3 As7 B12 B10 72.5(5) . . . . ?
B11 As7 B12 As8 -137.2(5) . . . . ?
As2 As7 B12 As8 -104.4(3) . . . . ?
Au3 As7 B12 As8 -33.6(3) . . . . ?
As8 Au3 P1 C11 -162.9(3) . . . . ?
As7 Au3 P1 C11 121.0(2) . . . . ?
As4 Au3 P1 C11 -86.2(2) . . . . ?
As2 Au3 P1 C11 52.5(2) . . . . ?
As1 Au3 P1 C11 -15.7(2) . . . . ?
As8 Au3 P1 C21 -40.8(3) . . . . ?
As7 Au3 P1 C21 -116.9(2) . . . . ?
As4 Au3 P1 C21 35.8(2) . . . . ?
As2 Au3 P1 C21 174.6(2) . . . . ?
As1 Au3 P1 C21 106.4(2) . . . . ?
As8 Au3 P1 C31 76.0(3) . . . . ?
As7 Au3 P1 C31 -0.2(3) . . . . ?
As4 Au3 P1 C31 152.6(2) . . . . ?
As2 Au3 P1 C31 -68.6(2) . . . . ?
As1 Au3 P1 C31 -136.8(2) . . . . ?
C21 P1 C11 C16 88.9(5) . . . . ?
C31 P1 C11 C16 -19.7(6) . . . . ?
Au3 P1 C11 C16 -145.1(4) . . . . ?
C21 P1 C11 C12 -89.8(5) . . . . ?
C31 P1 C11 C12 161.5(5) . . . . ?
Au3 P1 C11 C12 36.2(5) . . . . ?
C16 C11 C12 C13 -1.5(9) . . . . ?
P1 C11 C12 C13 177.3(5) . . . . ?
C11 C12 C13 C14 0.7(11) . . . . ?
C12 C13 C14 C15 0.1(11) . . . . ?
C13 C14 C15 C16 -0.1(11) . . . . ?
C12 C11 C16 C15 1.6(9) . . . . ?
P1 C11 C16 C15 -177.2(5) . . . . ?
C14 C15 C16 C11 -0.8(10) . . . . ?
C11 P1 C21 C22 -22.4(6) . . . . ?
C31 P1 C21 C22 86.7(6) . . . . ?
Au3 P1 C21 C22 -151.4(5) . . . . ?
C11 P1 C21 C26 158.7(5) . . . . ?
C31 P1 C21 C26 -92.2(5) . . . . ?
Au3 P1 C21 C26 29.8(5) . . . . ?
C26 C21 C22 C23 2.5(10) . . . . ?
P1 C21 C22 C23 -176.4(5) . . . . ?
C21 C22 C23 C24 0.3(10) . . . . ?
C22 C23 C24 C25 -2.1(12) . . . . ?
C23 C24 C25 C26 1.1(13) . . . . ?
C24 C25 C26 C21 1.7(12) . . . . ?
C22 C21 C26 C25 -3.5(10) . . . . ?
P1 C21 C26 C25 175.4(6) . . . . ?
C11 P1 C31 C36 -89.9(5) . . . . ?
C21 P1 C31 C36 160.6(5) . . . . ?
Au3 P1 C31 C36 38.6(5) . . . . ?
C11 P1 C31 C32 92.9(5) . . . . ?
C21 P1 C31 C32 -16.6(5) . . . . ?
Au3 P1 C31 C32 -138.6(4) . . . . ?
C36 C31 C32 C33 1.7(9) . . . . ?
P1 C31 C32 C33 178.9(5) . . . . ?
C31 C32 C33 C34 -2.1(10) . . . . ?
C32 C33 C34 C35 2.3(11) . . . . ?
C33 C34 C35 C36 -2.1(12) . . . . ?
C32 C31 C36 C35 -1.5(9) . . . . ?
P1 C31 C36 C35 -178.8(5) . . . . ?
C34 C35 C36 C31 1.7(11) . . . . ?
